data_4033840
loop_
_publ_author_name
'Venkateswarlu, Samala'
'Prakoso, Suhendro Purbo'
'Kumar, Sushil'
'Kuo, Ming-Yu'
'Tao, Yu-Tai'

_publ_section_title
;
 Benzophenanthrothiophenes: Syntheses, Crystal Structures, and Properties.
;
_journal_issue 17
_journal_name_full 'The Journal of organic chemistry'
_journal_page_first 10990
_journal_page_last 10998
_journal_paper_doi 10.1021/acs.joc.9b01581
_journal_volume 84
_journal_year 2019
_chemical_formula_moiety 'C36 H20 S'
_chemical_formula_sum 'C36 H20 S'
_chemical_formula_weight 484.58
_space_group_crystal_system monoclinic
_space_group_IT_number 14
_space_group_name_Hall '-P 2ybc'
_space_group_name_H-M_alt 'P 1 21/c 1'
_atom_sites_solution_hydrogens geom
_audit_creation_method SHELXL-2016/6
_cell_angle_alpha 90
_cell_angle_beta 90.996(2)
_cell_angle_gamma 90
_cell_formula_units_Z 4
_cell_length_a 12.9908(9)
_cell_length_b 8.3804(6)
_cell_length_c 21.0991(15)
_cell_measurement_reflns_used 8859
_cell_measurement_temperature 100.0(2)
_cell_measurement_theta_max 26.97
_cell_measurement_theta_min 2.51
_cell_volume 2296.7(3)
_computing_cell_refinement 'APEX3 v2015.9-0 (Bruker AXS)'
_computing_data_collection 'Bruker Instrument Service v2012.12.0.3'
_computing_data_reduction 'SAINT V8.35A (Bruker AXS Inc., 2015)'
_computing_molecular_graphics 'shelXle (C.B. Huebschle, rev 740)'
_computing_publication_material 'WinGX publication routines (Farrugia, 2014)'
_computing_structure_refinement 'SHELXL-2016/6 (Sheldrick, 2016)'
_computing_structure_solution 'SHELXT 2014/5 (Sheldrick, 2014)'
_diffrn_ambient_temperature 100.0(2)
_diffrn_measured_fraction_theta_full 1.000
_diffrn_measured_fraction_theta_max 1.000
_diffrn_measurement_device_type 'Bruker APEX-II CCD'
_diffrn_measurement_method '\f and \w scans'
_diffrn_radiation_type MoK\a
_diffrn_radiation_wavelength 0.71073
_diffrn_reflns_av_R_equivalents 0.0737
_diffrn_reflns_av_unetI/netI 0.0385
_diffrn_reflns_Laue_measured_fraction_full 1.000
_diffrn_reflns_Laue_measured_fraction_max 1.000
_diffrn_reflns_limit_h_max 16
_diffrn_reflns_limit_h_min -16
_diffrn_reflns_limit_k_max 10
_diffrn_reflns_limit_k_min -10
_diffrn_reflns_limit_l_max 27
_diffrn_reflns_limit_l_min -27
_diffrn_reflns_number 58365
_diffrn_reflns_point_group_measured_fraction_full 1.000
_diffrn_reflns_point_group_measured_fraction_max 1.000
_diffrn_reflns_theta_full 25.242
_diffrn_reflns_theta_max 27.098
_diffrn_reflns_theta_min 1.931
_exptl_absorpt_coefficient_mu 0.167
_exptl_absorpt_correction_T_max 0.9995
_exptl_absorpt_correction_T_min 0.99866
_exptl_absorpt_correction_type multi-scan
_exptl_absorpt_process_details 'Bruker SADABS, 1996'
_exptl_crystal_colour green
_exptl_crystal_density_diffrn 1.401
_exptl_crystal_density_meas ?
_exptl_crystal_density_method 'not measured'
_exptl_crystal_description prism
_exptl_crystal_F_000 1008
_exptl_crystal_size_max 0.376
_exptl_crystal_size_mid 0.205
_exptl_crystal_size_min 0.120
_refine_diff_density_max 0.861
_refine_diff_density_min -0.407
_refine_diff_density_rms 0.057
_refine_ls_extinction_method none
_refine_ls_goodness_of_fit_ref 1.017
_refine_ls_hydrogen_treatment constr
_refine_ls_matrix_type full
_refine_ls_number_parameters 334
_refine_ls_number_reflns 5062
_refine_ls_number_restraints 0
_refine_ls_restrained_S_all 1.017
_refine_ls_R_factor_all 0.0651
_refine_ls_R_factor_gt 0.0445
_refine_ls_shift/su_max 0.001
_refine_ls_shift/su_mean 0.000
_refine_ls_structure_factor_coef Fsqd
_refine_ls_weighting_details 'w=1/[\s^2^(Fo^2^)+(0.0450P)^2^+2.0184P] where P=(Fo^2^+2Fc^2^)/3'
_refine_ls_weighting_scheme calc
_refine_ls_wR_factor_gt 0.1018
_refine_ls_wR_factor_ref 0.1131
_reflns_Friedel_coverage 0.000
_reflns_number_gt 3863
_reflns_number_total 5062
_reflns_threshold_expression 'I > 2\s(I)'
_cod_data_source_file jo9b01581_si_002.cif
_cod_data_source_block i17205
_cod_depositor_comments
;
The following automatic conversions were performed:

data item '_exptl_crystal_density_meas' value 'none' was changed to
'?' -- the value is perceived as not measured.

Automatic conversion script
Id: cif_fix_values 6909 2019-04-08 15:41:33Z antanas 
;
_cod_original_sg_symbol_H-M 'P 21/c'
_cod_database_code 4033840
_shelx_shelxl_version_number 2016/6
_shelx_space_group_comment
;
The symmetry employed for this shelxl refinement is uniquely defined
by the following loop, which should always be used as a source of
symmetry information in preference to the above space-group names.
They are only intended as comments.
;
_shelx_estimated_absorpt_t_min 0.940
_shelx_estimated_absorpt_t_max 0.980

loop_
_space_group_symop_operation_xyz
'x, y, z'
'-x, y+1/2, -z+1/2'
'-x, -y, -z'
'x, -y-1/2, z-1/2'

loop_
_atom_site_label
_atom_site_type_symbol
_atom_site_fract_x
_atom_site_fract_y
_atom_site_fract_z
_atom_site_U_iso_or_equiv
_atom_site_adp_type
_atom_site_occupancy
_atom_site_site_symmetry_order
_atom_site_calc_flag
_atom_site_refinement_flags_posn
_atom_site_refinement_flags_adp
S1 S 0.53974(4) 0.76018(5) 0.51653(2) 0.01758(12) Uani 1 1 d . .
C1 C 0.67020(14) 0.7559(2) 0.50044(9) 0.0171(4) Uani 1 1 d . .
C2 C 0.71818(15) 0.8546(2) 0.45407(9) 0.0183(4) Uani 1 1 d . .
C3 C 0.65798(15) 0.9586(2) 0.41481(9) 0.0204(4) Uani 1 1 d . .
H3 H 0.586705 0.971594 0.422729 0.024 Uiso 1 1 calc R U
C4 C 0.70118(15) 1.0390(2) 0.36642(9) 0.0215(4) Uani 1 1 d . .
H4 H 0.660719 1.111828 0.342093 0.026 Uiso 1 1 calc R U
C5 C 0.80637(16) 1.0158(2) 0.35161(9) 0.0217(4) Uani 1 1 d . .
C6 C 0.84906(17) 1.0920(2) 0.29820(10) 0.0266(5) Uani 1 1 d . .
H6 H 0.808339 1.165781 0.274536 0.032 Uiso 1 1 calc R U
C7 C 0.94772(18) 1.0616(3) 0.27998(11) 0.0312(5) Uani 1 1 d . .
H7 H 0.976278 1.116853 0.245136 0.037 Uiso 1 1 calc R U
C8 C 1.00645(17) 0.9469(3) 0.31366(10) 0.0299(5) Uani 1 1 d . .
H8 H 1.073640 0.920823 0.299942 0.036 Uiso 1 1 calc R U
C9 C 0.96749(16) 0.8728(2) 0.36602(10) 0.0245(4) Uani 1 1 d . .
H9 H 1.007949 0.794485 0.387394 0.029 Uiso 1 1 calc R U
C10 C 0.86830(15) 0.9100(2) 0.38916(9) 0.0200(4) Uani 1 1 d . .
C11 C 0.82461(14) 0.8384(2) 0.44501(9) 0.0178(4) Uani 1 1 d . .
C12 C 0.88448(14) 0.7537(2) 0.49398(9) 0.0183(4) Uani 1 1 d . .
C13 C 0.99021(15) 0.7843(2) 0.50521(10) 0.0218(4) Uani 1 1 d . .
H13 H 1.025035 0.855884 0.478041 0.026 Uiso 1 1 calc R U
C14 C 1.04408(15) 0.7136(2) 0.55416(10) 0.0243(4) Uani 1 1 d . .
H14 H 1.115456 0.734987 0.559858 0.029 Uiso 1 1 calc R U
C15 C 0.99445(15) 0.6104(2) 0.59565(10) 0.0248(5) Uani 1 1 d . .
H15 H 1.032079 0.560486 0.629170 0.030 Uiso 1 1 calc R U
C16 C 0.89094(15) 0.5815(2) 0.58777(9) 0.0217(4) Uani 1 1 d . .
H16 H 0.857151 0.513649 0.616861 0.026 Uiso 1 1 calc R U
C17 C 0.83357(14) 0.6508(2) 0.53717(9) 0.0188(4) Uani 1 1 d . .
C18 C 0.72237(14) 0.6384(2) 0.53399(9) 0.0171(4) Uani 1 1 d . .
C19 C 0.65244(14) 0.5350(2) 0.56708(9) 0.0174(4) Uani 1 1 d . .
C20 C 0.66632(14) 0.3750(2) 0.59224(9) 0.0180(4) Uani 1 1 d . .
C21 C 0.74953(15) 0.2789(2) 0.57300(9) 0.0211(4) Uani 1 1 d . .
H21 H 0.802510 0.325113 0.548543 0.025 Uiso 1 1 calc R U
C22 C 0.75555(15) 0.1202(2) 0.58883(10) 0.0235(4) Uani 1 1 d . .
H22 H 0.812068 0.057604 0.575349 0.028 Uiso 1 1 calc R U
C23 C 0.67811(15) 0.0515(2) 0.62486(9) 0.0232(4) Uani 1 1 d . .
H23 H 0.682036 -0.058217 0.635980 0.028 Uiso 1 1 calc R U
C24 C 0.59631(15) 0.1417(2) 0.64432(9) 0.0208(4) Uani 1 1 d . .
H24 H 0.544560 0.092806 0.668960 0.025 Uiso 1 1 calc R U
C25 C 0.58673(15) 0.3054(2) 0.62876(9) 0.0187(4) Uani 1 1 d . .
C26 C 0.49157(14) 0.3944(2) 0.63953(9) 0.0178(4) Uani 1 1 d . .
C27 C 0.41391(14) 0.3478(2) 0.68436(9) 0.0182(4) Uani 1 1 d . .
C28 C 0.43242(15) 0.2463(2) 0.73729(9) 0.0220(4) Uani 1 1 d . .
H28 H 0.500485 0.210147 0.746104 0.026 Uiso 1 1 calc R U
C29 C 0.35425(16) 0.1994(2) 0.77593(10) 0.0253(5) Uani 1 1 d . .
H29 H 0.368758 0.128754 0.810150 0.030 Uiso 1 1 calc R U
C30 C 0.25291(16) 0.2540(2) 0.76577(9) 0.0242(4) Uani 1 1 d . .
H30 H 0.198677 0.217773 0.791743 0.029 Uiso 1 1 calc R U
C31 C 0.23390(15) 0.3605(2) 0.71774(9) 0.0220(4) Uani 1 1 d . .
H31 H 0.166113 0.400742 0.711532 0.026 Uiso 1 1 calc R U
C32 C 0.31268(15) 0.4117(2) 0.67722(9) 0.0188(4) Uani 1 1 d . .
C33 C 0.29207(15) 0.5295(2) 0.63018(9) 0.0205(4) Uani 1 1 d . .
H33 H 0.223676 0.566983 0.623704 0.025 Uiso 1 1 calc R U
C34 C 0.36882(14) 0.5888(2) 0.59451(9) 0.0193(4) Uani 1 1 d . .
H34 H 0.354890 0.673704 0.565769 0.023 Uiso 1 1 calc R U
C35 C 0.47030(14) 0.5250(2) 0.59971(9) 0.0178(4) Uani 1 1 d . .
C36 C 0.55271(14) 0.5931(2) 0.56469(9) 0.0165(4) Uani 1 1 d . .

loop_
_atom_site_aniso_label
_atom_site_aniso_U_11
_atom_site_aniso_U_22
_atom_site_aniso_U_33
_atom_site_aniso_U_23
_atom_site_aniso_U_13
_atom_site_aniso_U_12
S1 0.0159(2) 0.0169(2) 0.0199(2) 0.00068(18) -0.00104(17) 0.00285(18)
C1 0.0167(9) 0.0158(9) 0.0186(9) -0.0038(7) -0.0022(7) 0.0010(7)
C2 0.0218(10) 0.0136(9) 0.0194(10) -0.0026(7) -0.0018(8) -0.0002(7)
C3 0.0203(10) 0.0174(10) 0.0233(10) -0.0030(8) -0.0016(8) 0.0032(8)
C4 0.0267(11) 0.0154(9) 0.0223(10) -0.0002(8) -0.0051(8) 0.0019(8)
C5 0.0262(11) 0.0164(10) 0.0225(10) -0.0010(8) -0.0015(8) -0.0012(8)
C6 0.0340(12) 0.0208(10) 0.0250(11) 0.0037(8) -0.0024(9) -0.0012(9)
C7 0.0346(13) 0.0321(12) 0.0272(11) 0.0055(9) 0.0055(10) -0.0045(10)
C8 0.0286(12) 0.0300(12) 0.0312(12) 0.0004(9) 0.0062(9) -0.0012(9)
C9 0.0238(11) 0.0227(11) 0.0270(11) 0.0006(8) 0.0001(8) -0.0011(8)
C10 0.0222(10) 0.0155(9) 0.0223(10) -0.0022(7) -0.0012(8) -0.0023(7)
C11 0.0186(10) 0.0132(9) 0.0216(10) -0.0023(7) -0.0011(8) -0.0002(7)
C12 0.0180(9) 0.0160(9) 0.0208(9) -0.0018(7) -0.0002(7) 0.0012(7)
C13 0.0193(10) 0.0203(10) 0.0258(10) -0.0010(8) 0.0007(8) -0.0003(8)
C14 0.0165(10) 0.0239(11) 0.0324(12) -0.0006(8) -0.0035(8) 0.0002(8)
C15 0.0206(10) 0.0267(11) 0.0267(11) 0.0021(8) -0.0059(8) 0.0029(8)
C16 0.0198(10) 0.0215(10) 0.0238(10) 0.0024(8) -0.0015(8) 0.0004(8)
C17 0.0179(10) 0.0167(9) 0.0217(10) -0.0028(7) -0.0010(8) 0.0025(7)
C18 0.0187(10) 0.0153(9) 0.0173(9) -0.0032(7) -0.0015(7) 0.0019(7)
C19 0.0184(10) 0.0203(10) 0.0136(9) -0.0019(7) -0.0027(7) 0.0005(7)
C20 0.0162(9) 0.0201(10) 0.0176(9) -0.0007(7) -0.0051(7) 0.0000(7)
C21 0.0167(10) 0.0228(10) 0.0238(10) 0.0003(8) -0.0004(8) 0.0021(8)
C22 0.0177(10) 0.0234(11) 0.0293(11) 0.0000(8) -0.0028(8) 0.0053(8)
C23 0.0239(11) 0.0182(10) 0.0272(11) 0.0044(8) -0.0062(8) 0.0025(8)
C24 0.0194(10) 0.0232(10) 0.0197(10) 0.0020(8) -0.0032(8) 0.0010(8)
C25 0.0180(10) 0.0218(10) 0.0161(9) 0.0007(7) -0.0050(7) 0.0017(7)
C26 0.0175(10) 0.0193(10) 0.0165(9) -0.0026(7) -0.0018(7) -0.0006(7)
C27 0.0195(10) 0.0182(9) 0.0169(9) -0.0020(7) -0.0019(7) -0.0004(7)
C28 0.0213(10) 0.0249(10) 0.0195(10) -0.0008(8) -0.0032(8) 0.0012(8)
C29 0.0322(12) 0.0240(10) 0.0195(10) 0.0020(8) -0.0024(9) -0.0015(9)
C30 0.0255(11) 0.0286(11) 0.0187(10) -0.0025(8) 0.0025(8) -0.0053(9)
C31 0.0182(10) 0.0245(10) 0.0233(10) -0.0048(8) 0.0000(8) -0.0012(8)
C32 0.0189(10) 0.0184(9) 0.0191(10) -0.0046(7) -0.0006(8) -0.0021(7)
C33 0.0172(10) 0.0211(10) 0.0231(10) -0.0022(8) -0.0028(8) 0.0040(8)
C34 0.0191(10) 0.0172(9) 0.0216(10) -0.0002(7) -0.0017(8) 0.0022(7)
C35 0.0175(9) 0.0195(10) 0.0163(9) -0.0032(7) -0.0028(7) 0.0002(7)
C36 0.0168(9) 0.0171(9) 0.0156(9) -0.0016(7) -0.0029(7) 0.0025(7)

loop_
_atom_type_symbol
_atom_type_description
_atom_type_scat_dispersion_real
_atom_type_scat_dispersion_imag
_atom_type_scat_source
C C 0.0033 0.0016 'International Tables Vol C Tables 4.2.6.8 and 6.1.1.4'
H H 0.0000 0.0000 'International Tables Vol C Tables 4.2.6.8 and 6.1.1.4'
S S 0.1246 0.1234 'International Tables Vol C Tables 4.2.6.8 and 6.1.1.4'

loop_
_geom_angle_atom_site_label_1
_geom_angle_atom_site_label_2
_geom_angle_atom_site_label_3
_geom_angle
C1 S1 C36 90.72(9)
C18 C1 C2 123.07(17)
C18 C1 S1 112.72(14)
C2 C1 S1 124.05(14)
C11 C2 C3 120.69(18)
C11 C2 C1 118.56(17)
C3 C2 C1 120.60(17)
C4 C3 C2 120.80(18)
C4 C3 H3 119.6
C2 C3 H3 119.6
C3 C4 C5 120.72(18)
C3 C4 H4 119.6
C5 C4 H4 119.6
C6 C5 C4 120.31(18)
C6 C5 C10 119.77(19)
C4 C5 C10 119.87(18)
C7 C6 C5 121.40(19)
C7 C6 H6 119.3
C5 C6 H6 119.3
C6 C7 C8 119.1(2)
C6 C7 H7 120.5
C8 C7 H7 120.5
C9 C8 C7 120.7(2)
C9 C8 H8 119.7
C7 C8 H8 119.7
C8 C9 C10 121.80(19)
C8 C9 H9 119.1
C10 C9 H9 119.1
C9 C10 C5 116.83(18)
C9 C10 C11 124.04(18)
C5 C10 C11 118.95(18)
C2 C11 C10 118.13(17)
C2 C11 C12 117.51(17)
C10 C11 C12 124.33(17)
C13 C12 C17 117.57(17)
C13 C12 C11 122.18(17)
C17 C12 C11 119.82(17)
C14 C13 C12 121.98(19)
C14 C13 H13 119.0
C12 C13 H13 119.0
C13 C14 C15 120.28(19)
C13 C14 H14 119.9
C15 C14 H14 119.9
C16 C15 C14 119.68(19)
C16 C15 H15 120.2
C14 C15 H15 120.2
C15 C16 C17 121.35(19)
C15 C16 H16 119.3
C17 C16 H16 119.3
C16 C17 C12 119.08(17)
C16 C17 C18 121.12(18)
C12 C17 C18 119.16(17)
C1 C18 C19 111.59(16)
C1 C18 C17 116.85(17)
C19 C18 C17 130.99(17)
C36 C19 C18 111.57(16)
C36 C19 C20 116.63(17)
C18 C19 C20 130.96(17)
C21 C20 C25 119.18(17)
C21 C20 C19 120.80(18)
C25 C20 C19 119.28(17)
C22 C21 C20 121.53(19)
C22 C21 H21 119.2
C20 C21 H21 119.2
C21 C22 C23 119.57(19)
C21 C22 H22 120.2
C23 C22 H22 120.2
C24 C23 C22 120.30(19)
C24 C23 H23 119.8
C22 C23 H23 119.8
C23 C24 C25 122.00(19)
C23 C24 H24 119.0
C25 C24 H24 119.0
C24 C25 C20 117.42(18)
C24 C25 C26 121.91(18)
C20 C25 C26 119.83(17)
C35 C26 C27 117.96(17)
C35 C26 C25 117.51(17)
C27 C26 C25 124.27(17)
C28 C27 C32 116.82(17)
C28 C27 C26 124.36(17)
C32 C27 C26 118.78(17)
C29 C28 C27 121.47(19)
C29 C28 H28 119.3
C27 C28 H28 119.3
C28 C29 C30 121.13(19)
C28 C29 H29 119.4
C30 C29 H29 119.4
C31 C30 C29 118.76(19)
C31 C30 H30 120.6
C29 C30 H30 120.6
C30 C31 C32 121.54(19)
C30 C31 H31 119.2
C32 C31 H31 119.2
C31 C32 C33 120.28(18)
C31 C32 C27 119.92(18)
C33 C32 C27 119.79(18)
C34 C33 C32 120.75(18)
C34 C33 H33 119.6
C32 C33 H33 119.6
C33 C34 C35 120.56(18)
C33 C34 H34 119.7
C35 C34 H34 119.7
C26 C35 C34 120.71(18)
C26 C35 C36 118.60(17)
C34 C35 C36 120.69(17)
C19 C36 C35 123.34(17)
C19 C36 S1 112.72(14)
C35 C36 S1 123.92(14)

loop_
_geom_bond_atom_site_label_1
_geom_bond_atom_site_label_2
_geom_bond_distance
S1 C1 1.7346(19)
S1 C36 1.7368(19)
C1 C18 1.383(3)
C1 C2 1.432(3)
C2 C11 1.406(3)
C2 C3 1.427(3)
C3 C4 1.353(3)
C3 H3 0.9500
C4 C5 1.420(3)
C4 H4 0.9500
C5 C6 1.417(3)
C5 C10 1.428(3)
C6 C7 1.368(3)
C6 H6 0.9500
C7 C8 1.411(3)
C7 H7 0.9500
C8 C9 1.372(3)
C8 H8 0.9500
C9 C10 1.420(3)
C9 H9 0.9500
C10 C11 1.447(3)
C11 C12 1.466(3)
C12 C13 1.413(3)
C12 C17 1.426(3)
C13 C14 1.372(3)
C13 H13 0.9500
C14 C15 1.396(3)
C14 H14 0.9500
C15 C16 1.374(3)
C15 H15 0.9500
C16 C17 1.416(3)
C16 H16 0.9500
C17 C18 1.449(3)
C18 C19 1.444(3)
C19 C36 1.384(3)
C19 C20 1.452(3)
C20 C21 1.413(3)
C20 C25 1.425(3)
C21 C22 1.373(3)
C21 H21 0.9500
C22 C23 1.396(3)
C22 H22 0.9500
C23 C24 1.373(3)
C23 H23 0.9500
C24 C25 1.415(3)
C24 H24 0.9500
C25 C26 1.465(3)
C26 C35 1.404(3)
C26 C27 1.449(3)
C27 C28 1.421(3)
C27 C32 1.426(3)
C28 C29 1.371(3)
C28 H28 0.9500
C29 C30 1.407(3)
C29 H29 0.9500
C30 C31 1.369(3)
C30 H30 0.9500
C31 C32 1.412(3)
C31 H31 0.9500
C32 C33 1.422(3)
C33 C34 1.354(3)
C33 H33 0.9500
C34 C35 1.425(3)
C34 H34 0.9500
C35 C36 1.430(3)
